data_4036763
loop_
_publ_author_name
'Kuroda, Yasuhiro'
'Sakamoto, Youichi'
'Suzuki, Toshiyasu'
'Kayahara, Eiichi'
'Yamago, Shigeru'

_publ_section_title
;
 Tetracyclo(2,7-carbazole)s: Diatropicity and Paratropicity of Inner
 Regions of Nanohoops.
;
_journal_issue 8
_journal_name_full 'The Journal of organic chemistry'
_journal_page_first 3356
_journal_page_last 3363
_journal_paper_doi 10.1021/acs.joc.6b00425
_journal_volume 81
_journal_year 2016
_chemical_formula_sum 'C66 H52 N4'
_chemical_formula_weight 901.12
_chemical_melting_point ?
_chemical_name_common 4CMeCz
_space_group_IT_number 61
_space_group_name_Hall '-P 2ac 2ab'
_space_group_name_H-M_alt 'P b c a'
_symmetry_cell_setting orthorhombic
_symmetry_space_group_name_H-M 'P b c a'
_atom_sites_solution_hydrogens geom
_atom_sites_solution_primary direct
_atom_sites_solution_secondary difmap
_audit_creation_method SHELXL-97
_cell_angle_alpha 90.00
_cell_angle_beta 90.00
_cell_angle_gamma 90.00
_cell_formula_units_Z 8
_cell_length_a 17.0506(13)
_cell_length_b 22.1823(17)
_cell_length_c 24.7831(19)
_cell_measurement_temperature 100(2)
_cell_volume 9373.5(12)
_computing_cell_refinement CrystalClear
_computing_data_collection CrystalClear
_computing_data_reduction CrystalClear
_computing_structure_refinement 'SHELXL-97 (Sheldrick, 1997)'
_computing_structure_solution 'SHELXS-97 (Sheldrick, 1990)'
_diffrn_ambient_temperature 100(2)
_diffrn_measured_fraction_theta_full 0.998
_diffrn_measured_fraction_theta_max 0.998
_diffrn_measurement_device_type 'Rigaku Mercury2'
_diffrn_measurement_method 'Oscillation Photograph'
_diffrn_radiation_monochromator Si(311)
_diffrn_radiation_source 'synchrotron radiation SPring-8 BL02B1'
_diffrn_radiation_type synchrotron
_diffrn_radiation_wavelength 0.70000
_diffrn_reflns_av_R_equivalents 0.0661
_diffrn_reflns_av_sigmaI/netI 0.0468
_diffrn_reflns_limit_h_max 14
_diffrn_reflns_limit_h_min -18
_diffrn_reflns_limit_k_max 22
_diffrn_reflns_limit_k_min -24
_diffrn_reflns_limit_l_max 23
_diffrn_reflns_limit_l_min -27
_diffrn_reflns_number 30084
_diffrn_reflns_theta_full 25.50
_diffrn_reflns_theta_max 27.50
_diffrn_reflns_theta_min 1.69
_exptl_absorpt_coefficient_mu 0.074
_exptl_absorpt_correction_T_max 0.9985
_exptl_absorpt_correction_T_min 0.9978
_exptl_absorpt_process_details 'ABSCOR (T.Higashi, 2001)'
_exptl_crystal_colour yellow
_exptl_crystal_density_diffrn 1.277
_exptl_crystal_density_method 'not measured'
_exptl_crystal_description block
_exptl_crystal_F_000 3808
_exptl_crystal_size_max 0.03
_exptl_crystal_size_mid 0.02
_exptl_crystal_size_min 0.02
_refine_diff_density_max 1.025
_refine_diff_density_min -0.567
_refine_diff_density_rms 0.127
_refine_ls_extinction_method none
_refine_ls_goodness_of_fit_ref 3.140
_refine_ls_hydrogen_treatment mixed
_refine_ls_matrix_type full
_refine_ls_number_parameters 631
_refine_ls_number_reflns 6403
_refine_ls_number_restraints 6
_refine_ls_restrained_S_all 3.175
_refine_ls_R_factor_all 0.1914
_refine_ls_R_factor_gt 0.1646
_refine_ls_shift/su_max 0.063
_refine_ls_shift/su_mean 0.008
_refine_ls_structure_factor_coef Fsqd
_refine_ls_weighting_details 'calc w=1/[\s^2^(Fo^2^)+(0.1000P)^2^+0.0000P] where P=(Fo^2^+2Fc^2^)/3'
_refine_ls_weighting_scheme calc
_refine_ls_wR_factor_gt 0.4331
_refine_ls_wR_factor_ref 0.4470
_reflns_number_gt 4769
_reflns_number_total 6403
_reflns_threshold_expression >2sigma(I)
_cod_data_source_file jo6b00425_si_001.cif
_cod_data_source_block ydkr
_cod_depositor_comments
;
The following automatic conversions were performed:

data item '_chemical_melting_point' value 'not measured' was changed
to '?' -- the value is undefined or not given.

Automatic conversion script
Id: cif_fix_values 6909 2019-04-08 15:41:33Z antanas 
;
_cod_original_sg_symbol_H-M Pbca
_cod_database_code 4036763

loop_
_symmetry_equiv_pos_as_xyz
'x, y, z'
'-x+1/2, -y, z+1/2'
'x+1/2, -y+1/2, -z'
'-x, y+1/2, -z+1/2'
'-x, -y, -z'
'x-1/2, y, -z-1/2'
'-x-1/2, y-1/2, z'
'x, -y-1/2, z-1/2'

loop_
_atom_site_label
_atom_site_type_symbol
_atom_site_fract_x
_atom_site_fract_y
_atom_site_fract_z
_atom_site_U_iso_or_equiv
_atom_site_adp_type
_atom_site_occupancy
_atom_site_symmetry_multiplicity
_atom_site_calc_flag
_atom_site_refinement_flags
C1 C -0.6391(5) -0.2649(5) 0.1867(4) 0.056(3) Uani 1 1 d .
C2 C -0.5603(5) -0.2657(4) 0.2005(4) 0.047(2) Uani 1 1 d .
H2 H -0.5447 -0.2543 0.2350 0.056 Uiso 1 1 calc R
C3 C -0.5057(5) -0.2834(4) 0.1635(4) 0.042(2) Uani 1 1 d .
C4 C -0.5277(5) -0.3042(4) 0.1116(4) 0.043(2) Uani 1 1 d .
C5 C -0.6066(5) -0.3091(4) 0.0992(4) 0.049(2) Uani 1 1 d .
H5 H -0.6225 -0.3253 0.0664 0.058 Uiso 1 1 calc R
C6 C -0.6615(6) -0.2895(4) 0.1365(4) 0.057(3) Uani 1 1 d .
H6 H -0.7146 -0.2927 0.1283 0.068 Uiso 1 1 calc R
C7 C -0.4589(5) -0.3012(4) 0.0793(4) 0.042(2) Uani 1 1 d .
C8 C -0.3982(5) -0.2782(4) 0.1126(3) 0.038(2) Uani 1 1 d .
C9 C -0.3318(5) -0.2529(4) 0.0925(3) 0.040(2) Uani 1 1 d .
H9 H -0.2929 -0.2387 0.1155 0.048 Uiso 1 1 calc R
C10 C -0.3233(5) -0.2487(4) 0.0373(3) 0.041(2) Uani 1 1 d .
C11 C -0.3775(5) -0.2778(4) 0.0037(4) 0.047(2) Uani 1 1 d .
H11 H -0.3678 -0.2799 -0.0332 0.056 Uiso 1 1 calc R
C12 C -0.4448(5) -0.3034(4) 0.0242(4) 0.045(2) Uani 1 1 d .
H12 H -0.4806 -0.3220 0.0013 0.054 Uiso 1 1 calc R
C13 C -0.3857(5) -0.2408(5) 0.2070(4) 0.056(3) Uani 1 1 d .
H13 H -0.3929 -0.1983 0.2016 0.083 Uiso 1 1 calc R
H13A H -0.3308 -0.2502 0.2056 0.083 Uiso 1 1 calc R
H13B H -0.4065 -0.2522 0.2415 0.083 Uiso 1 1 calc R
C14 C -0.2724(4) -0.1986(4) 0.0171(3) 0.037(2) Uani 1 1 d .
C15 C -0.2016(5) -0.1836(4) 0.0408(3) 0.039(2) Uani 1 1 d .
H15 H -0.1746 -0.2131 0.0600 0.047 Uiso 1 1 calc R
C16 C -0.1695(5) -0.1266(4) 0.0371(3) 0.041(2) Uani 1 1 d .
H16 H -0.1208 -0.1184 0.0522 0.049 Uiso 1 1 calc R
C17 C -0.2113(5) -0.0814(4) 0.0105(3) 0.041(2) Uani 1 1 d .
C18 C -0.2795(5) -0.0983(4) -0.0183(3) 0.038(2) Uani 1 1 d .
C19 C -0.3095(5) -0.1556(4) -0.0156(3) 0.039(2) Uani 1 1 d .
H19 H -0.3540 -0.1658 -0.0352 0.047 Uiso 1 1 calc R
C20 C -0.2123(5) -0.0170(4) 0.0137(3) 0.040(2) Uani 1 1 d .
C21 C -0.1710(5) 0.0252(4) 0.0436(4) 0.047(2) Uani 1 1 d .
H21 H -0.1218 0.0154 0.0573 0.057 Uiso 1 1 calc R
C22 C -0.2019(5) 0.0806(4) 0.0531(4) 0.046(2) Uani 1 1 d .
H22 H -0.1733 0.1081 0.0734 0.056 Uiso 1 1 calc R
C23 C -0.2755(5) 0.0974(4) 0.0331(4) 0.043(2) Uani 1 1 d .
C24 C -0.3137(5) 0.0580(4) -0.0027(3) 0.044(2) Uani 1 1 d .
H24 H -0.3601 0.0693 -0.0196 0.053 Uiso 1 1 calc R
C25 C -0.2809(5) 0.0023(4) -0.0121(3) 0.041(2) Uani 1 1 d .
C26 C -0.3966(6) -0.0452(4) -0.0567(4) 0.056(3) Uani 1 1 d .
H26 H -0.4044 -0.0783 -0.0811 0.083 Uiso 1 1 calc R
H26A H -0.4049 -0.0079 -0.0754 0.083 Uiso 1 1 calc R
H26B H -0.4332 -0.0483 -0.0273 0.083 Uiso 1 1 calc R
C27 C -0.3264(5) 0.1413(4) 0.0613(4) 0.046(2) Uani 1 1 d .
C28 C -0.3293(5) 0.1364(4) 0.1177(4) 0.046(2) Uani 1 1 d .
H28 H -0.2867 0.1211 0.1367 0.055 Uiso 1 1 calc R
C29 C -0.3950(5) 0.1541(4) 0.1442(4) 0.045(2) Uani 1 1 d .
C30 C -0.4604(5) 0.1795(4) 0.1181(4) 0.045(2) Uani 1 1 d .
C31 C -0.4528(5) 0.1918(4) 0.0634(4) 0.046(2) Uani 1 1 d .
H31 H -0.4923 0.2131 0.0459 0.055 Uiso 1 1 calc R
C32 C -0.3881(5) 0.1730(4) 0.0343(4) 0.048(2) Uani 1 1 d .
H32 H -0.3846 0.1810 -0.0025 0.058 Uiso 1 1 calc R
C33 C -0.5249(5) 0.1750(4) 0.1546(4) 0.043(2) Uani 1 1 d .
C34 C -0.4976(5) 0.1445(4) 0.2001(3) 0.044(2) Uani 1 1 d .
C35 C -0.5468(6) 0.1152(4) 0.2350(4) 0.051(3) Uani 1 1 d .
H35 H -0.5263 0.0955 0.2650 0.061 Uiso 1 1 calc R
C36 C -0.6259(6) 0.1148(4) 0.2260(4) 0.049(2) Uani 1 1 d .
C37 C -0.6549(6) 0.1504(4) 0.1839(4) 0.054(3) Uani 1 1 d .
H37 H -0.7089 0.1531 0.1791 0.065 Uiso 1 1 calc R
C38 C -0.6060(5) 0.1819(4) 0.1490(4) 0.049(2) Uani 1 1 d .
H38 H -0.6267 0.2070 0.1226 0.059 Uiso 1 1 calc R
C39 C -0.3662(6) 0.1067(4) 0.2335(4) 0.054(3) Uani 1 1 d .
H39 H -0.3683 0.0642 0.2261 0.081 Uiso 1 1 calc R
H39A H -0.3838 0.1140 0.2697 0.081 Uiso 1 1 calc R
H39B H -0.3133 0.1207 0.2295 0.081 Uiso 1 1 calc R
C40 C -0.6732(5) 0.0655(5) 0.2481(4) 0.052(3) Uani 1 1 d .
C41 C -0.6625(6) 0.0420(5) 0.2999(4) 0.062(3) Uani 1 1 d .
H41 H -0.6394 0.0662 0.3261 0.074 Uiso 1 1 calc R
C42 C -0.6849(6) -0.0158(6) 0.3136(4) 0.063(3) Uani 1 1 d .
H42 H -0.6778 -0.0298 0.3486 0.075 Uiso 1 1 calc R
C43 C -0.7172(5) -0.0521(5) 0.2755(4) 0.054(3) Uani 1 1 d .
C44 C -0.7359(5) -0.0273(5) 0.2246(4) 0.053(3) Uani 1 1 d .
C45 C -0.7163(5) 0.0301(5) 0.2111(4) 0.055(3) Uani 1 1 d .
H45 H -0.7310 0.0460 0.1779 0.066 Uiso 1 1 calc R
C46 C -0.7217(5) -0.1155(6) 0.2698(4) 0.058(3) Uani 1 1 d .
C47 C -0.6922(5) -0.1645(5) 0.2989(4) 0.056(3) Uani 1 1 d .
H47 H -0.6830 -0.1605 0.3357 0.067 Uiso 1 1 calc R
C48 C -0.6768(5) -0.2171(5) 0.2745(4) 0.057(3) Uani 1 1 d .
H48 H -0.6578 -0.2491 0.2948 0.069 Uiso 1 1 calc R
C49 C -0.6891(5) -0.2251(5) 0.2180(4) 0.051(2) Uani 1 1 d .
C50 C -0.7292(5) -0.1806(5) 0.1911(4) 0.055(3) Uani 1 1 d .
H50 H -0.7465 -0.1873 0.1560 0.066 Uiso 1 1 calc R
C51 C -0.7436(5) -0.1277(6) 0.2148(4) 0.055(3) Uani 1 1 d .
C52 C -0.7690(6) -0.0648(5) 0.1327(4) 0.069(3) Uani 1 1 d .
H52 H -0.7813 -0.0236 0.1246 0.104 Uiso 1 1 calc R
H52A H -0.8104 -0.0904 0.1198 0.104 Uiso 1 1 calc R
H52B H -0.7207 -0.0757 0.1154 0.104 Uiso 1 1 calc R
N1 N -0.4270(4) -0.2741(3) 0.1644(3) 0.0402(18) Uani 1 1 d .
N2 N -0.3171(4) -0.0470(3) -0.0357(3) 0.0443(19) Uani 1 1 d .
N3 N -0.4165(4) 0.1385(3) 0.1959(3) 0.050(2) Uani 1 1 d .
N4 N -0.7610(4) -0.0721(4) 0.1912(3) 0.052(2) Uani 1 1 d .
C53 C 0.0315(6) -0.0961(7) 0.1029(4) 0.074(4) Uani 1 1 d .
H53 H 0.0256 -0.1360 0.0921 0.089 Uiso 1 1 calc R
C58 C 0.0298(6) -0.0811(6) 0.1582(5) 0.071(3) Uani 1 1 d .
C54 C 0.0416(6) -0.0526(6) 0.0657(5) 0.072(3) Uani 1 1 d .
H54 H 0.0449 -0.0629 0.0294 0.086 Uiso 1 1 calc R
C57 C 0.0358(6) -0.0235(6) 0.1719(5) 0.072(3) Uani 1 1 d .
H57 H 0.0341 -0.0130 0.2082 0.087 Uiso 1 1 calc R
C56 C 0.0449(6) 0.0230(6) 0.1322(5) 0.078(3) Uani 1 1 d .
H56 H 0.0492 0.0631 0.1426 0.094 Uiso 1 1 calc R
C55 C 0.0472(6) 0.0082(7) 0.0814(5) 0.079(4) Uani 1 1 d .
H55 H 0.0525 0.0381 0.0552 0.095 Uiso 1 1 calc R
C62 C -0.5512(9) -0.1399(7) 0.1215(6) 0.100(5) Uani 1 1 d D
H62 H -0.5895 -0.1697 0.1192 0.120 Uiso 1 1 calc R
C59 C 0.0266(8) -0.1285(7) 0.1982(6) 0.099(4) Uani 1 1 d .
H59 H 0.0717 -0.1258 0.2213 0.148 Uiso 1 1 calc R
H59A H 0.0263 -0.1670 0.1805 0.148 Uiso 1 1 calc R
H59B H -0.0202 -0.1242 0.2194 0.148 Uiso 1 1 calc R
C65 C -0.4357 -0.0570 0.1275 0.081(4) Uani 1 1 d D
C63 C -0.5585 -0.0922 0.1593 0.110(6) Uani 1 1 d .
H63 H -0.6011 -0.0916 0.1826 0.132 Uiso 1 1 calc R
C61 C -0.4883(8) -0.1415(7) 0.0893(7) 0.098(5) Uani 1 1 d D
H61 H -0.4854 -0.1708 0.0625 0.118 Uiso 1 1 calc R
C66 C -0.3764(10) -0.0132(8) 0.1169(8) 0.163(8) Uani 1 1 d D
H66 H -0.3291 -0.0332 0.1058 0.244 Uiso 1 1 calc R
H66A H -0.3664 0.0098 0.1490 0.244 Uiso 1 1 calc R
H66B H -0.3937 0.0133 0.0887 0.244 Uiso 1 1 calc R
C60 C -0.4318(10) -0.1037(7) 0.0944(6) 0.109(5) Uani 1 1 d D
H60 H -0.3865 -0.1093 0.0741 0.131 Uiso 1 1 calc R
C64 C -0.5020(7) -0.0458(6) 0.1619(4) 0.106(5) Uani 1 1 d D
H64 H -0.5072 -0.0117 0.1835 0.127 Uiso 1 1 calc R

loop_
_atom_site_aniso_label
_atom_site_aniso_U_11
_atom_site_aniso_U_22
_atom_site_aniso_U_33
_atom_site_aniso_U_23
_atom_site_aniso_U_13
_atom_site_aniso_U_12
C1 0.047(6) 0.077(7) 0.044(6) 0.022(5) 0.005(5) -0.014(5)
C2 0.047(6) 0.062(6) 0.032(5) 0.017(5) -0.009(4) -0.012(4)
C3 0.044(6) 0.044(5) 0.037(5) 0.019(4) -0.009(4) -0.007(4)
C4 0.042(5) 0.038(5) 0.048(6) 0.009(4) -0.009(4) -0.011(4)
C5 0.055(6) 0.049(6) 0.041(6) 0.011(5) -0.004(5) -0.015(4)
C6 0.051(6) 0.075(7) 0.044(6) 0.017(5) -0.017(5) -0.031(5)
C7 0.049(6) 0.040(5) 0.037(5) 0.007(4) -0.013(4) -0.005(4)
C8 0.048(5) 0.039(5) 0.028(5) 0.010(4) -0.012(4) -0.001(4)
C9 0.042(5) 0.044(5) 0.032(5) -0.002(4) -0.005(4) 0.005(4)
C10 0.042(5) 0.041(5) 0.039(5) -0.007(4) -0.005(4) 0.006(4)
C11 0.057(6) 0.044(5) 0.039(5) -0.009(4) 0.003(4) 0.000(4)
C12 0.057(6) 0.030(5) 0.049(6) -0.005(4) -0.010(5) 0.001(4)
C13 0.050(6) 0.082(7) 0.034(5) 0.000(5) -0.016(4) -0.014(5)
C14 0.038(5) 0.044(5) 0.030(5) -0.011(4) 0.001(4) 0.002(4)
C15 0.036(5) 0.048(6) 0.033(5) -0.006(4) 0.005(4) 0.011(4)
C16 0.024(4) 0.063(6) 0.036(5) -0.006(4) 0.007(4) 0.005(4)
C17 0.037(5) 0.061(7) 0.026(5) 0.003(4) 0.012(4) 0.003(4)
C18 0.046(5) 0.043(6) 0.025(5) -0.004(4) 0.003(4) 0.001(4)
C19 0.053(5) 0.039(5) 0.025(5) -0.006(4) 0.003(4) -0.003(4)
C20 0.042(5) 0.049(6) 0.029(5) -0.001(4) 0.007(4) -0.012(4)
C21 0.035(5) 0.063(7) 0.043(6) 0.004(5) 0.003(4) -0.010(4)
C22 0.038(5) 0.059(6) 0.042(6) -0.002(5) -0.003(4) -0.022(4)
C23 0.038(5) 0.046(5) 0.044(6) 0.011(4) 0.001(4) -0.006(4)
C24 0.055(6) 0.044(6) 0.032(5) 0.008(4) -0.005(4) -0.001(4)
C25 0.053(6) 0.045(6) 0.026(5) -0.006(4) 0.001(4) -0.005(4)
C26 0.066(7) 0.058(6) 0.043(6) 0.007(5) -0.020(5) -0.002(5)
C27 0.046(6) 0.040(5) 0.052(6) 0.001(4) -0.003(4) -0.012(4)
C28 0.048(6) 0.048(6) 0.041(6) -0.006(4) -0.017(4) -0.003(4)
C29 0.043(6) 0.043(5) 0.048(6) -0.017(5) -0.011(5) 0.000(4)
C30 0.055(6) 0.038(5) 0.041(6) -0.003(4) -0.016(5) 0.000(4)
C31 0.049(6) 0.039(5) 0.049(6) 0.001(4) -0.016(5) 0.002(4)
C32 0.056(6) 0.039(5) 0.049(6) 0.007(5) -0.010(5) -0.008(4)
C33 0.051(6) 0.044(6) 0.035(5) -0.013(4) -0.012(4) 0.009(4)
C34 0.053(6) 0.048(6) 0.032(5) -0.011(4) -0.018(4) 0.018(4)
C35 0.065(7) 0.057(6) 0.030(5) -0.013(5) -0.011(5) 0.016(5)
C36 0.052(6) 0.061(6) 0.034(5) -0.010(5) -0.008(4) 0.028(5)
C37 0.053(6) 0.065(7) 0.044(6) -0.009(5) -0.001(5) 0.022(5)
C38 0.062(7) 0.046(6) 0.039(6) -0.010(5) -0.011(5) 0.029(4)
C39 0.053(6) 0.074(7) 0.035(5) -0.007(5) -0.021(4) 0.025(5)
C40 0.042(6) 0.075(7) 0.039(6) 0.001(5) 0.005(4) 0.021(5)
C41 0.051(6) 0.097(9) 0.036(6) -0.012(6) -0.005(5) 0.035(6)
C42 0.067(7) 0.083(8) 0.039(6) 0.007(6) 0.011(5) 0.017(6)
C43 0.042(6) 0.091(9) 0.029(6) 0.001(6) 0.004(4) 0.010(5)
C44 0.045(6) 0.081(8) 0.033(6) 0.010(5) 0.010(4) 0.014(5)
C45 0.031(5) 0.089(8) 0.045(6) -0.008(6) 0.006(4) 0.012(5)
C46 0.037(6) 0.100(9) 0.036(6) 0.010(6) 0.007(4) -0.001(5)
C47 0.045(6) 0.090(8) 0.033(5) 0.023(6) 0.002(4) -0.006(5)
C48 0.051(6) 0.080(8) 0.041(6) 0.015(6) 0.011(4) -0.005(5)
C49 0.048(6) 0.071(7) 0.033(5) 0.020(5) -0.003(4) -0.015(5)
C50 0.039(6) 0.089(8) 0.036(6) 0.001(6) 0.003(4) -0.012(5)
C51 0.033(5) 0.100(9) 0.033(6) 0.020(6) 0.001(4) -0.006(5)
C52 0.051(6) 0.119(10) 0.038(6) 0.015(6) -0.008(5) -0.003(5)
N1 0.046(5) 0.046(4) 0.029(4) 0.009(3) -0.009(3) -0.008(3)
N2 0.050(5) 0.052(5) 0.031(4) 0.001(4) -0.009(3) -0.009(4)
N3 0.060(5) 0.053(5) 0.035(5) 0.001(4) -0.010(4) 0.015(4)
N4 0.040(4) 0.088(6) 0.028(4) 0.008(5) 0.008(3) 0.007(4)
C53 0.051(7) 0.133(11) 0.039(7) -0.016(7) 0.001(5) -0.018(6)
C58 0.051(7) 0.090(9) 0.070(8) 0.014(7) 0.009(5) 0.003(5)
C54 0.069(8) 0.104(11) 0.043(7) -0.010(7) -0.002(5) -0.023(6)
C57 0.082(8) 0.089(10) 0.046(7) 0.001(7) 0.016(5) 0.019(6)
C56 0.072(8) 0.088(9) 0.075(9) 0.006(8) 0.010(6) 0.010(6)
C55 0.055(7) 0.129(13) 0.052(8) 0.027(8) 0.004(5) 0.013(7)
C62 0.120(13) 0.112(12) 0.067(9) 0.029(8) -0.007(9) 0.014(9)
C59 0.088(9) 0.119(11) 0.090(10) 0.042(9) 0.010(7) -0.015(7)
C65 0.092(9) 0.101(10) 0.052(8) -0.005(7) -0.008(6) -0.010(7)
C63 0.057(8) 0.209(19) 0.066(9) 0.039(11) 0.012(7) 0.024(9)
C61 0.073(9) 0.082(10) 0.138(14) 0.031(9) 0.011(10) 0.012(7)
C66 0.188(17) 0.149(15) 0.151(17) 0.080(14) 0.026(13) -0.079(14)
C60 0.123(13) 0.111(12) 0.095(12) -0.049(10) 0.009(9) 0.033(10)
C64 0.167(15) 0.097(10) 0.053(8) 0.035(7) -0.062(9) -0.004(9)

loop_
_atom_type_symbol
_atom_type_description
_atom_type_scat_dispersion_real
_atom_type_scat_dispersion_imag
_atom_type_scat_source
C C 0.0033 0.0016 'International Tables Vol C Tables 4.2.6.8 and 6.1.1.4'
H H 0.0000 0.0000 'International Tables Vol C Tables 4.2.6.8 and 6.1.1.4'
N N 0.0061 0.0033 'International Tables Vol C Tables 4.2.6.8 and 6.1.1.4'

loop_
_geom_angle_atom_site_label_1
_geom_angle_atom_site_label_2
_geom_angle_atom_site_label_3
_geom_angle
C2 C1 C6 118.3(9)
C2 C1 C49 116.5(9)
C6 C1 C49 123.1(9)
C3 C2 C1 120.0(9)
N1 C3 C2 128.4(8)
N1 C3 C4 109.1(8)
C2 C3 C4 121.4(8)
C5 C4 C3 119.0(9)
C5 C4 C7 132.9(9)
C3 C4 C7 106.1(7)
C6 C5 C4 119.0(9)
C5 C6 C1 121.7(9)
C12 C7 C8 117.4(8)
C12 C7 C4 134.0(8)
C8 C7 C4 106.9(8)
C9 C8 N1 127.6(8)
C9 C8 C7 122.9(8)
N1 C8 C7 107.9(7)
C8 C9 C10 118.6(8)
C9 C10 C11 119.2(8)
C9 C10 C14 116.4(7)
C11 C10 C14 121.7(8)
C12 C11 C10 121.3(9)
C11 C12 C7 119.5(8)
C15 C14 C19 118.4(8)
C15 C14 C10 122.8(8)
C19 C14 C10 115.9(7)
C14 C15 C16 122.5(8)
C17 C16 C15 119.1(8)
C16 C17 C18 118.0(8)
C16 C17 C20 134.1(8)
C18 C17 C20 106.4(7)
C19 C18 N2 127.5(8)
C19 C18 C17 121.8(8)
N2 C18 C17 108.8(7)
C18 C19 C14 119.4(8)
C21 C20 C25 117.6(8)
C21 C20 C17 134.2(9)
C25 C20 C17 106.8(7)
C20 C21 C22 120.4(8)
C23 C22 C21 121.9(8)
C22 C23 C24 118.1(8)
C22 C23 C27 122.3(8)
C24 C23 C27 115.8(8)
C25 C24 C23 118.6(8)
C24 C25 N2 126.9(8)
C24 C25 C20 122.4(8)
N2 C25 C20 108.9(8)
C28 C27 C32 118.5(9)
C28 C27 C23 116.2(8)
C32 C27 C23 122.2(8)
C29 C28 C27 119.3(8)
N3 C29 C28 126.7(8)
N3 C29 C30 108.4(8)
C28 C29 C30 123.3(9)
C31 C30 C29 117.0(8)
C31 C30 C33 134.7(8)
C29 C30 C33 107.0(8)
C32 C31 C30 121.6(8)
C31 C32 C27 119.4(9)
C38 C33 C34 117.5(9)
C38 C33 C30 133.9(8)
C34 C33 C30 106.8(8)
C35 C34 N3 127.5(8)
C35 C34 C33 122.4(9)
N3 C34 C33 108.5(8)
C34 C35 C36 120.3(9)
C35 C36 C37 117.8(9)
C35 C36 C40 119.1(8)
C37 C36 C40 120.4(9)
C38 C37 C36 122.4(9)
C37 C38 C33 118.6(8)
C41 C40 C45 117.2(10)
C41 C40 C36 123.4(9)
C45 C40 C36 117.2(9)
C42 C41 C40 122.5(10)
C41 C42 C43 119.4(10)
C42 C43 C44 118.9(11)
C42 C43 C46 132.9(10)
C44 C43 C46 106.5(9)
C45 C44 N4 127.7(9)
C45 C44 C43 121.9(11)
N4 C44 C43 109.3(10)
C44 C45 C40 119.2(10)
C47 C46 C51 115.9(11)
C47 C46 C43 134.5(10)
C51 C46 C43 107.2(9)
C46 C47 C48 120.9(10)
C47 C48 C49 121.5(10)
C50 C49 C48 117.3(10)
C50 C49 C1 118.0(8)
C48 C49 C1 120.9(9)
C51 C50 C49 120.6(10)
C50 C51 N4 129.1(9)
C50 C51 C46 122.3(10)
N4 C51 C46 106.6(10)
C3 N1 C8 109.0(7)
C3 N1 C13 124.2(7)
C8 N1 C13 122.2(7)
C18 N2 C25 108.3(7)
C18 N2 C26 124.7(7)
C25 N2 C26 123.0(7)
C29 N3 C34 108.0(7)
C29 N3 C39 124.2(8)
C34 N3 C39 125.9(8)
C51 N4 C44 108.8(8)
C51 N4 C52 122.1(9)
C44 N4 C52 123.4(9)
C54 C53 C58 120.0(13)
C57 C58 C53 118.4(12)
C57 C58 C59 121.8(12)
C53 C58 C59 119.7(13)
C53 C54 C55 120.5(11)
C58 C57 C56 121.6(12)
C55 C56 C57 119.2(13)
C56 C55 C54 120.3(12)
C61 C62 C63 118.9(14)
C60 C65 C66 112.5(12)
C60 C65 C64 122.9(10)
C66 C65 C64 123.4(11)
C64 C63 C62 121.1(8)
C60 C61 C62 121.7(17)
C61 C60 C65 122.4(15)
C63 C64 C65 112.5(9)

loop_
_geom_bond_atom_site_label_1
_geom_bond_atom_site_label_2
_geom_bond_distance
C1 C2 1.386(12)
C1 C6 1.412(14)
C1 C49 1.451(14)
C2 C3 1.364(12)
C3 N1 1.357(10)
C3 C4 1.417(12)
C4 C5 1.383(12)
C4 C7 1.423(12)
C5 C6 1.386(13)
C7 C12 1.386(12)
C7 C8 1.417(11)
C8 C9 1.358(11)
C8 N1 1.378(11)
C9 C10 1.380(12)
C10 C11 1.402(12)
C10 C14 1.495(12)
C11 C12 1.378(12)
C13 N1 1.467(11)
C14 C15 1.384(11)
C14 C19 1.402(12)
C15 C16 1.382(12)
C16 C17 1.396(12)
C17 C18 1.414(12)
C17 C20 1.432(13)
C18 C19 1.372(11)
C18 N2 1.374(11)
C20 C21 1.386(12)
C20 C25 1.400(12)
C21 C22 1.357(13)
C22 C23 1.400(12)
C23 C24 1.405(12)
C23 C27 1.479(13)
C24 C25 1.376(12)
C25 N2 1.384(10)
C26 N2 1.452(11)
C27 C28 1.402(13)
C27 C32 1.432(12)
C28 C29 1.356(12)
C29 N3 1.379(12)
C29 C30 1.407(12)
C30 C31 1.390(13)
C30 C33 1.427(13)
C31 C32 1.382(13)
C33 C38 1.398(12)
C33 C34 1.395(12)
C34 C35 1.370(13)
C34 N3 1.392(11)
C35 C36 1.366(13)
C36 C37 1.400(13)
C36 C40 1.466(14)
C37 C38 1.389(13)
C39 N3 1.449(11)
C40 C41 1.396(14)
C40 C45 1.413(14)
C41 C42 1.381(14)
C42 C43 1.357(14)
C43 C44 1.412(13)
C43 C46 1.417(15)
C44 C45 1.359(14)
C44 N4 1.362(13)
C46 C47 1.398(14)
C46 C51 1.438(14)
C47 C48 1.341(14)
C48 C49 1.426(13)
C49 C50 1.375(13)
C50 C51 1.334(14)
C51 N4 1.397(13)
C52 N4 1.465(12)
C53 C54 1.344(16)
C53 C58 1.410(15)
C58 C57 1.326(16)
C58 C59 1.448(16)
C54 C55 1.408(17)
C57 C56 1.434(16)
C56 C55 1.302(17)
C62 C61 1.338(14)
C62 C63 1.418(16)
C65 C60 1.323(13)
C65 C66 1.427(10)
C65 C64 1.438(12)
C63 C64 1.411(15)
C61 C60 1.284(14)

loop_
_geom_torsion_atom_site_label_1
_geom_torsion_atom_site_label_2
_geom_torsion_atom_site_label_3
_geom_torsion_atom_site_label_4
_geom_torsion
C6 C1 C2 C3 7.8(13)
C49 C1 C2 C3 -156.6(8)
C1 C2 C3 N1 163.0(8)
C1 C2 C3 C4 -3.5(13)
N1 C3 C4 C5 -171.7(7)
C2 C3 C4 C5 -2.8(12)
N1 C3 C4 C7 -5.8(9)
C2 C3 C4 C7 163.0(8)
C3 C4 C5 C6 4.5(12)
C7 C4 C5 C6 -156.8(9)
C4 C5 C6 C1 -0.2(13)
C2 C1 C6 C5 -6.1(14)
C49 C1 C6 C5 157.2(9)
C5 C4 C7 C12 -1.7(17)
C3 C4 C7 C12 -164.8(10)
C5 C4 C7 C8 162.5(9)
C3 C4 C7 C8 -0.5(9)
C12 C7 C8 C9 7.2(13)
C4 C7 C8 C9 -160.1(8)
C12 C7 C8 N1 173.9(7)
C4 C7 C8 N1 6.6(9)
N1 C8 C9 C10 -163.2(8)
C7 C8 C9 C10 0.8(13)
C8 C9 C10 C11 -8.8(12)
C8 C9 C10 C14 153.0(8)
C9 C10 C11 C12 9.1(12)
C14 C10 C11 C12 -151.6(8)
C10 C11 C12 C7 -1.0(13)
C8 C7 C12 C11 -6.8(12)
C4 C7 C12 C11 156.1(9)
C9 C10 C14 C15 42.6(11)
C11 C10 C14 C15 -156.2(8)
C9 C10 C14 C19 -117.9(8)
C11 C10 C14 C19 43.4(11)
C19 C14 C15 C16 5.4(12)
C10 C14 C15 C16 -154.7(8)
C14 C15 C16 C17 2.8(12)
C15 C16 C17 C18 -8.9(11)
C15 C16 C17 C20 154.7(9)
C16 C17 C18 C19 7.2(12)
C20 C17 C18 C19 -160.7(7)
C16 C17 C18 N2 172.5(7)
C20 C17 C18 N2 4.7(9)
N2 C18 C19 C14 -161.5(8)
C17 C18 C19 C14 0.9(12)
C15 C14 C19 C18 -7.1(11)
C10 C14 C19 C18 154.3(7)
C16 C17 C20 C21 1.8(16)
C18 C17 C20 C21 166.7(9)
C16 C17 C20 C25 -164.0(9)
C18 C17 C20 C25 0.9(9)
C25 C20 C21 C22 8.4(12)
C17 C20 C21 C22 -156.2(9)
C20 C21 C22 C23 -0.3(13)
C21 C22 C23 C24 -7.3(13)
C21 C22 C23 C27 150.0(9)
C22 C23 C24 C25 6.4(12)
C27 C23 C24 C25 -152.4(8)
C23 C24 C25 N2 164.5(8)
C23 C24 C25 C20 1.8(13)
C21 C20 C25 C24 -9.3(12)
C17 C20 C25 C24 159.3(8)
C21 C20 C25 N2 -174.7(7)
C17 C20 C25 N2 -6.2(9)
C22 C23 C27 C28 -40.5(11)
C24 C23 C27 C28 117.3(9)
C22 C23 C27 C32 159.6(8)
C24 C23 C27 C32 -42.6(12)
C32 C27 C28 C29 9.1(12)
C23 C27 C28 C29 -151.5(8)
C27 C28 C29 N3 161.6(8)
C27 C28 C29 C30 -2.3(13)
N3 C29 C30 C31 -172.7(8)
C28 C29 C30 C31 -6.3(13)
N3 C29 C30 C33 -4.1(9)
C28 C29 C30 C33 162.4(8)
C29 C30 C31 C32 8.0(13)
C33 C30 C31 C32 -156.7(9)
C30 C31 C32 C27 -1.3(13)
C28 C27 C32 C31 -7.4(12)
C23 C27 C32 C31 152.1(8)
C31 C30 C33 C38 -0.7(17)
C29 C30 C33 C38 -166.5(9)
C31 C30 C33 C34 162.9(10)
C29 C30 C33 C34 -2.9(9)
C38 C33 C34 C35 8.4(12)
C30 C33 C34 C35 -158.3(8)
C38 C33 C34 N3 175.5(7)
C30 C33 C34 N3 8.8(9)
N3 C34 C35 C36 -164.3(8)
C33 C34 C35 C36 0.1(13)
C34 C35 C36 C37 -6.8(13)
C34 C35 C36 C40 154.8(9)
C35 C36 C37 C38 5.0(13)
C40 C36 C37 C38 -156.3(9)
C36 C37 C38 C33 3.6(13)
C34 C33 C38 C37 -9.9(12)
C30 C33 C38 C37 152.3(9)
C35 C36 C40 C41 41.8(13)
C37 C36 C40 C41 -157.2(8)
C35 C36 C40 C45 -120.9(9)
C37 C36 C40 C45 40.1(12)
C45 C40 C41 C42 6.9(13)
C36 C40 C41 C42 -155.8(9)
C40 C41 C42 C43 1.3(14)
C41 C42 C43 C44 -7.7(13)
C41 C42 C43 C46 155.0(10)
C42 C43 C44 C45 5.9(13)
C46 C43 C44 C45 -161.0(8)
C42 C43 C44 N4 174.6(8)
C46 C43 C44 N4 7.8(10)
N4 C44 C45 C40 -164.0(9)
C43 C44 C45 C40 2.5(13)
C41 C40 C45 C44 -8.6(12)
C36 C40 C45 C44 155.2(8)
C42 C43 C46 C47 -3.6(18)
C44 C43 C46 C47 160.6(10)
C42 C43 C46 C51 -164.4(10)
C44 C43 C46 C51 -0.2(10)
C51 C46 C47 C48 7.7(13)
C43 C46 C47 C48 -151.9(10)
C46 C47 C48 C49 0.7(14)
C47 C48 C49 C50 -10.5(13)
C47 C48 C49 C1 147.4(9)
C2 C1 C49 C50 120.6(9)
C6 C1 C49 C50 -43.0(13)
C2 C1 C49 C48 -37.2(13)
C6 C1 C49 C48 159.3(9)
C48 C49 C50 C51 11.5(13)
C1 C49 C50 C51 -147.1(9)
C49 C50 C51 N4 158.7(9)
C49 C50 C51 C46 -3.0(14)
C47 C46 C51 C50 -6.8(13)
C43 C46 C51 C50 158.1(9)
C47 C46 C51 N4 -172.0(7)
C43 C46 C51 N4 -7.1(10)
C2 C3 N1 C8 -157.7(9)
C4 C3 N1 C8 10.1(9)
C2 C3 N1 C13 -1.4(13)
C4 C3 N1 C13 166.4(8)
C9 C8 N1 C3 155.5(8)
C7 C8 N1 C3 -10.4(9)
C9 C8 N1 C13 -1.3(13)
C7 C8 N1 C13 -167.2(7)
C19 C18 N2 C25 155.7(8)
C17 C18 N2 C25 -8.6(9)
C19 C18 N2 C26 -2.4(14)
C17 C18 N2 C26 -166.7(8)
C24 C25 N2 C18 -155.4(8)
C20 C25 N2 C18 9.2(9)
C24 C25 N2 C26 3.1(13)
C20 C25 N2 C26 167.8(8)
C28 C29 N3 C34 -156.3(8)
C30 C29 N3 C34 9.5(9)
C28 C29 N3 C39 9.0(14)
C30 C29 N3 C39 174.9(8)
C35 C34 N3 C29 154.8(9)
C33 C34 N3 C29 -11.4(9)
C35 C34 N3 C39 -10.3(13)
C33 C34 N3 C39 -176.5(8)
C50 C51 N4 C44 -151.8(9)
C46 C51 N4 C44 12.1(9)
C50 C51 N4 C52 2.5(14)
C46 C51 N4 C52 166.4(8)
C45 C44 N4 C51 155.4(9)
C43 C44 N4 C51 -12.5(9)
C45 C44 N4 C52 1.5(14)
C43 C44 N4 C52 -166.4(8)
C54 C53 C58 C57 2.1(15)
C54 C53 C58 C59 -174.0(11)
C58 C53 C54 C55 -2.7(16)
C53 C58 C57 C56 -0.8(16)
C59 C58 C57 C56 175.2(10)
C58 C57 C56 C55 0.1(16)
C57 C56 C55 C54 -0.7(16)
C53 C54 C55 C56 2.0(17)
C61 C62 C63 C64 2.1(15)
C63 C62 C61 C60 5(2)
C62 C61 C60 C65 -8(2)
C66 C65 C60 C61 -165.0(16)
C64 C65 C60 C61 2(2)
C62 C63 C64 C65 -6.5(10)
C60 C65 C64 C63 4.6(12)
C66 C65 C64 C63 170.6(10)
